data_2100950
loop_
_publ_author_name
'Gladyshevskii, R. E.'
'Strusievicz, O. R.'
'Cenzual, K.'
'Parth\'e, E.'

_publ_section_title
;
 Structure of Gd~3~Ru~4~Al~12~, a new member of the EuMg~5.2~ structure
 family with minority-atom clusters
;
_journal_issue 3
_journal_name_full 'Acta Crystallographica Section B'
_journal_page_first 474
_journal_page_last 478
_journal_paper_doi 10.1107/S0108768192011510
_journal_volume 49
_journal_year 1993
_chemical_formula_sum 'Al12 Gd3 Ru4'
_chemical_formula_weight 1209.44
_symmetry_cell_setting hexagonal
_symmetry_space_group_name_H-M 'P 63/m m c'
_cell_angle_alpha 90
_cell_angle_beta 90
_cell_angle_gamma 120
_cell_formula_units_Z 2
_cell_length_a 8.8142(6)
_cell_length_b 8.8142(6)
_cell_length_c 9.5692(9)
_cell_volume 643.83(9)
_diffrn_radiation_type Mo
_diffrn_radiation_wavelength 0.71073
_exptl_absorpt_coefficient_mu 20.330
_exptl_crystal_density_diffrn 6.278
_exptl_crystal_F_000 1056
_cod_data_source_file du0343.cif
_cod_data_source_block du0343a
_cod_original_cell_volume 643.80(10)
_cod_original_sg_symbol_H-M 'P 63/mmc'
_cod_database_code 2100950

loop_
_atom_site_label
_atom_site_fract_x
_atom_site_fract_y
_atom_site_fract_z
_atom_site_U_iso_or_equiv
Al(1) .1622(2) .3244 .5762(3) .93(9)
Gd .19285(5) .3857 0.25 .78(2)
Al(2) .5637(3) 1.1274 0.25 .80(10)
Ru(1) .5 .0 .0 .68(3)
Al(3) .33 0.666 .0116(5) .80(10)
Al(4) .0 .0 0.25 .7(2)
Ru(2) .0 .0 .0 .64(5)

loop_
_geom_bond_atom_site_label_1
_geom_bond_atom_site_label_2
_geom_bond_distance
Gd Al(4) 2.9440(10)
Gd Al(2) 3.070(2)
Gd Al(3) 3.132(4)
Gd Al(1) 3.156(3)
Gd Al(1) 3.206(2)
Gd Ru(1) 3.3680(10)
Gd Ru(2) 3.7940(10)
Al(1) Ru(2) 2.582(3)
Al(1) Ru(1) 2.680(2)
Al(1) Al(3) 2.744(3)
Al(1) Al(2) 2.821(4)
Al(1) Al(4) 2.983(3)
Al(1) Gd 3.156(3)
Al(1) Gd 3.206(2)
Al(1) Al(4) 3.984(3)
Al(2) Ru(1) 2.582(2)
Al(2) Al(1) 2.821(4)
Al(2) Al(3) 2.956(5)
Al(2) Gd 3.070(2)
Al(3) Ru(1) 2.5470(10)
Al(3) Al(1) 2.744(3)
Al(3) Al(2) 2.956(5)
Al(3) Gd 3.132(4)
Al(4) Ru(2) 2.3920(10)
Al(4) Gd 2.9440(10)
Al(4) Al(1) 2.983(3)
Al(4) Al(1) 3.984(3)
Ru(1) Al(3) 2.5470(10)
Ru(1) Al(2) 2.582(2)
Ru(1) Al(1) 2.680(2)
Ru(1) Gd 3.3680(10)
Ru(2) Al(4) 2.3920(10)
Ru(2) Al(1) 2.582(3)
Ru(2) Gd 3.7940(10)
